data_7210492
loop_
_publ_author_name
'Miller, Stuart R.'
'Horcajada, Patricia'
'Serre, Christian'

_publ_section_title
;
 Small chemical causes drastic structural effects: the case of calcium
 glutarate
;
_journal_issue 6
_journal_name_full CrystEngComm
_journal_page_first 1894
_journal_paper_doi 10.1039/c0ce00450b
_journal_volume 13
_journal_year 2011
_chemical_formula_moiety 'C5 H6 Ca O4 '
_chemical_formula_sum 'C5 H6 Ca O4'
_chemical_formula_weight 170.18
_chemical_name_common BioMIL-2ht
_space_group_IT_number 148
_symmetry_cell_setting rhombohedral
_symmetry_Int_Tables_number 148
_symmetry_space_group_name_Hall '-R 3'
_symmetry_space_group_name_H-M 'R -3 :H'
_atom_sites_solution_hydrogens geom
_atom_sites_solution_primary direct
_atom_sites_solution_secondary difmap
_audit_creation_method SHELXL-97
_cell_angle_alpha 90.00
_cell_angle_beta 90.00
_cell_angle_gamma 120.00
_cell_formula_units_Z 18
_cell_length_a 20.659(8)
_cell_length_b 20.659(8)
_cell_length_c 8.637(2)
_cell_measurement_reflns_used 2926
_cell_measurement_temperature 293(2)
_cell_measurement_theta_max 0.987
_cell_measurement_theta_min 29.57
_cell_volume 3192.4(19)
_computing_cell_refinement 'Bruker XSCANS'
_computing_data_collection 'Bruker XSCANS'
_computing_data_reduction 'Bruker SHELXTL'
_computing_molecular_graphics 'Bruker SHELXTL'
_computing_publication_material 'Bruker SHELXTL'
_computing_structure_refinement 'Bruker SHELXTL'
_computing_structure_solution 'Bruker SHELXTL'
_diffrn_ambient_temperature 293(2)
_diffrn_measured_fraction_theta_full 1.000
_diffrn_measured_fraction_theta_max 0.999
_diffrn_measurement_device_type 'CCD area detector'
_diffrn_measurement_method 'phi and omega scans'
_diffrn_radiation_monochromator graphite
_diffrn_radiation_source 'fine-focus sealed tube'
_diffrn_radiation_type MoK\a
_diffrn_radiation_wavelength 0.71073
_diffrn_reflns_av_R_equivalents 0.2158
_diffrn_reflns_av_sigmaI/netI 0.2756
_diffrn_reflns_limit_h_max 18
_diffrn_reflns_limit_h_min -28
_diffrn_reflns_limit_k_max 28
_diffrn_reflns_limit_k_min -28
_diffrn_reflns_limit_l_max 11
_diffrn_reflns_limit_l_min -12
_diffrn_reflns_number 7862
_diffrn_reflns_theta_full 25.00
_diffrn_reflns_theta_max 29.62
_diffrn_reflns_theta_min 1.97
_exptl_absorpt_coefficient_mu 0.835
_exptl_absorpt_correction_type none
_exptl_crystal_colour white
_exptl_crystal_density_diffrn 1.593
_exptl_crystal_density_method 'not measured'
_exptl_crystal_description block
_exptl_crystal_F_000 1584
_exptl_crystal_size_max 0.4
_exptl_crystal_size_mid 0.2
_exptl_crystal_size_min 0.1
_refine_diff_density_max 0.568
_refine_diff_density_min -0.561
_refine_diff_density_rms 0.136
_refine_ls_extinction_method none
_refine_ls_goodness_of_fit_ref 0.891
_refine_ls_hydrogen_treatment constr
_refine_ls_matrix_type full
_refine_ls_number_parameters 91
_refine_ls_number_reflns 1991
_refine_ls_number_restraints 0
_refine_ls_restrained_S_all 0.891
_refine_ls_R_factor_all 0.2020
_refine_ls_R_factor_gt 0.0699
_refine_ls_shift/su_max 0.000
_refine_ls_shift/su_mean 0.000
_refine_ls_structure_factor_coef Fsqd
_refine_ls_weighting_details 'calc w=1/[\s^2^(Fo^2^)+(0.0683P)^2^+0.0000P] where P=(Fo^2^+2Fc^2^)/3'
_refine_ls_weighting_scheme calc
_refine_ls_wR_factor_gt 0.1438
_refine_ls_wR_factor_ref 0.1829
_reflns_number_gt 784
_reflns_number_total 1991
_reflns_threshold_expression >2\s(I)
_cod_data_source_file c0ce00450b.txt
_cod_data_source_block smv206
_cod_original_sg_symbol_H-M 'R -3'
_cod_original_formula_sum 'C5 H6 Ca O4 '
_cod_database_code 7210492

loop_
_symmetry_equiv_pos_as_xyz
'x, y, z'
'-y, x-y, z'
'-x+y, -x, z'
'x+2/3, y+1/3, z+1/3'
'-y+2/3, x-y+1/3, z+1/3'
'-x+y+2/3, -x+1/3, z+1/3'
'x+1/3, y+2/3, z+2/3'
'-y+1/3, x-y+2/3, z+2/3'
'-x+y+1/3, -x+2/3, z+2/3'
'-x, -y, -z'
'y, -x+y, -z'
'x-y, x, -z'
'-x+2/3, -y+1/3, -z+1/3'
'y+2/3, -x+y+1/3, -z+1/3'
'x-y+2/3, x+1/3, -z+1/3'
'-x+1/3, -y+2/3, -z+2/3'
'y+1/3, -x+y+2/3, -z+2/3'
'x-y+1/3, x+2/3, -z+2/3'

loop_
_atom_site_label
_atom_site_type_symbol
_atom_site_fract_x
_atom_site_fract_y
_atom_site_fract_z
_atom_site_U_iso_or_equiv
_atom_site_adp_type
_atom_site_occupancy
_atom_site_symmetry_multiplicity
_atom_site_calc_flag
_atom_site_refinement_flags
Ca1 Ca 0.74233(6) 0.06033(6) 0.66841(12) 0.0159(3) Uani 1 1 d .
O1 O 0.6150(2) -0.0359(2) 0.7570(4) 0.0223(10) Uani 1 1 d .
O2 O 0.5795(2) -0.1141(2) 0.5562(5) 0.0362(12) Uani 1 1 d .
O3 O 0.6021(2) -0.2001(2) 1.2463(5) 0.0330(11) Uani 1 1 d .
O4 O 0.5820(2) -0.3034(2) 1.1366(5) 0.0264(10) Uani 1 1 d .
C1 C 0.5750(3) -0.0994(3) 0.6936(7) 0.0189(13) Uani 1 1 d .
C2 C 0.5221(4) -0.1634(4) 0.7952(7) 0.0310(17) Uani 1 1 d .
H2A H 0.4890 -0.2059 0.7315 0.037 Uiso 1 1 calc R
H2B H 0.4918 -0.1488 0.8553 0.037 Uiso 1 1 calc R
C3 C 0.5670(3) -0.1853(4) 0.9051(7) 0.0291(16) Uani 1 1 d .
H3A H 0.5934 -0.2039 0.8435 0.035 Uiso 1 1 calc R
H3B H 0.6042 -0.1407 0.9582 0.035 Uiso 1 1 calc R
C4 C 0.5202(3) -0.2440(3) 1.0258(7) 0.0250(14) Uani 1 1 d .
H4A H 0.4868 -0.2303 1.0765 0.030 Uiso 1 1 calc R
H4B H 0.4900 -0.2920 0.9759 0.030 Uiso 1 1 calc R
C5 C 0.5707(3) -0.2494(3) 1.1434(6) 0.0194(13) Uani 1 1 d .

loop_
_atom_site_aniso_label
_atom_site_aniso_U_11
_atom_site_aniso_U_22
_atom_site_aniso_U_33
_atom_site_aniso_U_23
_atom_site_aniso_U_13
_atom_site_aniso_U_12
Ca1 0.0207(7) 0.0175(7) 0.0068(5) -0.0011(5) 0.0014(5) 0.0074(6)
O1 0.028(2) 0.021(2) 0.013(2) -0.0008(18) -0.0007(18) 0.009(2)
O2 0.046(3) 0.041(3) 0.007(2) -0.0049(19) 0.000(2) 0.011(2)
O3 0.047(3) 0.027(3) 0.030(3) -0.018(2) -0.018(2) 0.023(2)
O4 0.038(3) 0.023(2) 0.026(2) -0.0066(19) -0.012(2) 0.021(2)
C1 0.011(3) 0.025(3) 0.019(3) -0.002(3) -0.001(2) 0.008(3)
C2 0.028(4) 0.038(4) 0.021(4) 0.001(3) -0.003(3) 0.012(3)
C3 0.029(4) 0.035(4) 0.021(4) 0.004(3) -0.002(3) 0.014(3)
C4 0.025(4) 0.026(4) 0.019(3) 0.003(3) -0.001(3) 0.009(3)
C5 0.023(3) 0.019(3) 0.011(3) -0.002(2) -0.003(3) 0.006(3)

loop_
_atom_type_symbol
_atom_type_description
_atom_type_scat_dispersion_real
_atom_type_scat_dispersion_imag
_atom_type_scat_source
C C 0.0033 0.0016 'International Tables Vol C Tables 4.2.6.8 and 6.1.1.4'
O O 0.0106 0.0060 'International Tables Vol C Tables 4.2.6.8 and 6.1.1.4'
Ca Ca 0.2262 0.3064 'International Tables Vol C Tables 4.2.6.8 and 6.1.1.4'
H H 0.0000 0.0000 'International Tables Vol C Tables 4.2.6.8 and 6.1.1.4'

loop_
_geom_angle_atom_site_label_1
_geom_angle_atom_site_label_2
_geom_angle_atom_site_label_3
_geom_angle
_geom_angle_site_symmetry_1
_geom_angle_site_symmetry_3
O4 Ca1 O2 90.50(15) 16_646 5_545
O4 Ca1 O3 82.08(15) 16_646 5_544
O2 Ca1 O3 92.35(16) 5_545 5_544
O4 Ca1 O1 74.37(14) 16_646 9_654
O2 Ca1 O1 161.16(16) 5_545 9_654
O3 Ca1 O1 96.49(15) 5_544 9_654
O4 Ca1 O4 158.63(16) 16_646 11_667
O2 Ca1 O4 80.62(15) 5_545 11_667
O3 Ca1 O4 117.45(14) 5_544 11_667
O1 Ca1 O4 109.55(14) 9_654 11_667
O4 Ca1 O1 89.67(14) 16_646 .
O2 Ca1 O1 83.77(15) 5_545 .
O3 Ca1 O1 170.86(15) 5_544 .
O1 Ca1 O1 84.97(8) 9_654 .
O4 Ca1 O1 70.16(13) 11_667 .
O4 Ca1 O3 149.53(15) 16_646 11_667
O2 Ca1 O3 93.11(16) 5_545 11_667
O3 Ca1 O3 67.56(16) 5_544 11_667
O1 Ca1 O3 105.64(14) 9_654 11_667
O4 Ca1 O3 51.17(13) 11_667 11_667
O1 Ca1 O3 120.80(13) . 11_667
O4 Ca1 C5 172.45(16) 16_646 11_667
O2 Ca1 C5 84.67(16) 5_545 11_667
O3 Ca1 C5 92.30(16) 5_544 11_667
O1 Ca1 C5 111.46(15) 9_654 11_667
O4 Ca1 C5 25.45(14) 11_667 11_667
O1 Ca1 C5 95.56(15) . 11_667
O3 Ca1 C5 25.84(14) 11_667 11_667
O4 Ca1 Ca1 38.49(10) 16_646 9_654
O2 Ca1 Ca1 121.64(13) 5_545 9_654
O3 Ca1 Ca1 102.31(11) 5_544 9_654
O1 Ca1 Ca1 40.06(9) 9_654 9_654
O4 Ca1 Ca1 134.05(11) 11_667 9_654
O1 Ca1 Ca1 73.05(9) . 9_654
O3 Ca1 Ca1 144.73(11) 11_667 9_654
C5 Ca1 Ca1 148.69(12) 11_667 9_654
O4 Ca1 Ca1 123.05(12) 16_646 5_545
O2 Ca1 Ca1 67.77(11) 5_545 5_545
O3 Ca1 Ca1 146.37(11) 5_544 5_545
O1 Ca1 Ca1 110.93(11) 9_654 5_545
O4 Ca1 Ca1 35.58(10) 11_667 5_545
O1 Ca1 Ca1 38.44(9) . 5_545
O3 Ca1 Ca1 86.02(9) 11_667 5_545
C5 Ca1 Ca1 60.23(12) 11_667 5_545
Ca1 Ca1 Ca1 111.18(4) 9_654 5_545
O4 Ca1 Ca1 117.43(12) 16_646 13_656
O2 Ca1 Ca1 93.30(12) 5_545 13_656
O3 Ca1 Ca1 35.39(10) 5_544 13_656
O1 Ca1 Ca1 103.53(10) 9_654 13_656
O4 Ca1 Ca1 82.68(10) 11_667 13_656
O1 Ca1 Ca1 152.82(10) . 13_656
O3 Ca1 Ca1 32.17(9) 11_667 13_656
C5 Ca1 Ca1 57.26(12) 11_667 13_656
Ca1 Ca1 Ca1 129.37(4) 9_654 13_656
Ca1 Ca1 Ca1 115.86(5) 5_545 13_656
C1 O1 Ca1 132.6(4) . 5_545
C1 O1 Ca1 124.9(3) . .
Ca1 O1 Ca1 101.50(14) 5_545 .
C1 O2 Ca1 145.5(4) . 9_654
C5 O3 Ca1 150.8(4) . 9_655
C5 O3 Ca1 91.0(4) . 12_547
Ca1 O3 Ca1 112.44(16) 9_655 12_547
C5 O4 Ca1 151.1(4) . 16_646
C5 O4 Ca1 96.9(3) . 12_547
Ca1 O4 Ca1 105.93(16) 16_646 12_547
O2 C1 O1 125.0(6) . .
O2 C1 C2 117.0(5) . .
O1 C1 C2 117.8(5) . .
C1 C2 C3 109.7(5) . .
C1 C2 H2A 109.7 . .
C3 C2 H2A 109.7 . .
C1 C2 H2B 109.7 . .
C3 C2 H2B 109.7 . .
H2A C2 H2B 108.2 . .
C4 C3 C2 114.7(5) . .
C4 C3 H3A 108.6 . .
C2 C3 H3A 108.6 . .
C4 C3 H3B 108.6 . .
C2 C3 H3B 108.6 . .
H3A C3 H3B 107.6 . .
C5 C4 C3 109.5(5) . .
C5 C4 H4A 109.8 . .
C3 C4 H4A 109.8 . .
C5 C4 H4B 109.8 . .
C3 C4 H4B 109.8 . .
H4A C4 H4B 108.2 . .
O4 C5 O3 120.3(5) . .
O4 C5 C4 118.8(5) . .
O3 C5 C4 120.9(6) . .
O4 C5 Ca1 57.7(3) . 12_547
O3 C5 Ca1 63.1(3) . 12_547
C4 C5 Ca1 171.5(4) . 12_547

loop_
_geom_bond_atom_site_label_1
_geom_bond_atom_site_label_2
_geom_bond_distance
_geom_bond_site_symmetry_2
Ca1 O4 2.299(4) 16_646
Ca1 O2 2.302(4) 5_545
Ca1 O3 2.370(4) 5_544
Ca1 O1 2.410(4) 9_654
Ca1 O4 2.459(4) 11_667
Ca1 O1 2.495(4) .
Ca1 O3 2.578(4) 11_667
Ca1 C5 2.889(6) 11_667
Ca1 Ca1 3.7993(15) 9_654
Ca1 Ca1 3.7993(15) 5_545
Ca1 Ca1 4.114(3) 13_656
O1 C1 1.273(6) .
O1 Ca1 2.410(4) 5_545
O2 C1 1.240(7) .
O2 Ca1 2.303(4) 9_654
O3 C5 1.260(6) .
O3 Ca1 2.370(4) 9_655
O3 Ca1 2.578(4) 12_547
O4 C5 1.251(7) .
O4 Ca1 2.299(4) 16_646
O4 Ca1 2.459(4) 12_547
C1 C2 1.505(8) .
C2 C3 1.544(8) .
C2 H2A 0.9700 .
C2 H2B 0.9700 .
C3 C4 1.523(8) .
C3 H3A 0.9700 .
C3 H3B 0.9700 .
C4 C5 1.501(8) .
C4 H4A 0.9700 .
C4 H4B 0.9700 .
C5 Ca1 2.889(6) 12_547
